data_7240281
loop_
_publ_author_name
'Juillerat, Christian A.'
'Klepov, Vladislav'
'Smith, Mark D.'
'Zur Loye, Hans-Conrad'

_publ_section_title
;
 Targeted Crystal Growth of Uranium Gallophosphates Via the Systematic
 Exploration of the UF4-GaPO4-ACl (A = Cs, Rb) Phase Space
;
_journal_name_full CrystEngComm
_journal_paper_doi 10.1039/D0CE00343C
_journal_year 2020
_chemical_formula_moiety '0.5(F0.8 O65.2 P4 Rb15.2 U16)'
_chemical_formula_sum 'F0.4 O32.6 P2 Rb7.6 U8'
_chemical_formula_weight 3144.95
_chemical_name_systematic Rb7.5[(UO2)8O8.6F0.4(PO4)2]
_space_group_crystal_system monoclinic
_space_group_IT_number 14
_space_group_name_Hall '-P 2yn'
_space_group_name_H-M_alt 'P 1 21/n 1'
_atom_sites_solution_primary dual
_audit_creation_date 2020-02-04
_audit_creation_method
;
Olex2 1.2
(compiled May 18 2018 14:05:52 for OlexSys, GUI svn.r5506)
;
_audit_update_record
;
2020-02-18 deposited with the CCDC.	2020-04-07 downloaded from the CCDC.
;
_cell_angle_alpha 90
_cell_angle_beta 101.343(2)
_cell_angle_gamma 90
_cell_formula_units_Z 2
_cell_length_a 9.5935(5)
_cell_length_b 13.7652(8)
_cell_length_c 13.2983(8)
_cell_measurement_reflns_used 9562
_cell_measurement_temperature 303(2)
_cell_measurement_theta_max 35.67
_cell_measurement_theta_min 2.83
_cell_volume 1721.82(17)
_computing_molecular_graphics 'Olex2 (Dolomanov et al., 2009)'
_computing_publication_material 'Olex2 (Dolomanov et al., 2009)'
_computing_structure_refinement 'ShelXL (Sheldrick, 2015)'
_computing_structure_solution 'ShelXT (Sheldrick, 2015)'
_diffrn_ambient_temperature 302.88
_diffrn_measured_fraction_theta_full 1.000
_diffrn_measured_fraction_theta_max 1.000
_diffrn_measurement_device_type 'Bruker APEX-II CCD'
_diffrn_measurement_method '\f and \w scans'
_diffrn_radiation_type MoK\a
_diffrn_radiation_wavelength 0.71073
_diffrn_reflns_av_R_equivalents 0.0674
_diffrn_reflns_av_unetI/netI 0.0177
_diffrn_reflns_Laue_measured_fraction_full 1.000
_diffrn_reflns_Laue_measured_fraction_max 1.000
_diffrn_reflns_limit_h_max 12
_diffrn_reflns_limit_h_min -12
_diffrn_reflns_limit_k_max 17
_diffrn_reflns_limit_k_min -17
_diffrn_reflns_limit_l_max 17
_diffrn_reflns_limit_l_min -17
_diffrn_reflns_number 109936
_diffrn_reflns_point_group_measured_fraction_full 1.000
_diffrn_reflns_point_group_measured_fraction_max 1.000
_diffrn_reflns_theta_full 25.242
_diffrn_reflns_theta_max 27.492
_diffrn_reflns_theta_min 2.151
_diffrn_standards_number 0
_exptl_absorpt_coefficient_mu 48.351
_exptl_absorpt_correction_T_max 0.1661
_exptl_absorpt_correction_T_min 0.0738
_exptl_absorpt_correction_type multi-scan
_exptl_absorpt_process_details
;
SADABS-2016/2 (Bruker,2016) was used for absorption correction.
wR2(int) was 0.1673 before and 0.0776 after correction.
The Ratio of minimum to maximum transmission is 0.4443.
The \l/2 correction factor is Not present.
;
_exptl_crystal_colour orange
_exptl_crystal_colour_primary orange
_exptl_crystal_density_diffrn 6.066
_exptl_crystal_description shard
_exptl_crystal_F_000 2623
_exptl_crystal_preparation Luminescent
_exptl_crystal_recrystallization_method 'From the Melt'
_exptl_crystal_size_max 0.03
_exptl_crystal_size_mid 0.02
_exptl_crystal_size_min 0.01
_refine_diff_density_max 2.573
_refine_diff_density_min -2.114
_refine_diff_density_rms 0.382
_refine_ls_extinction_coef 0.000081(9)
_refine_ls_extinction_expression Fc^*^=kFc[1+0.001xFc^2^\l^3^/sin(2\q)]^-1/4^
_refine_ls_extinction_method 'SHELXL-2016/6 (Sheldrick 2016)'
_refine_ls_goodness_of_fit_ref 1.362
_refine_ls_hydrogen_treatment undef
_refine_ls_matrix_type full
_refine_ls_number_parameters 271
_refine_ls_number_reflns 3952
_refine_ls_number_restraints 18
_refine_ls_restrained_S_all 1.362
_refine_ls_R_factor_all 0.0428
_refine_ls_R_factor_gt 0.0405
_refine_ls_shift/su_max 0.000
_refine_ls_shift/su_mean 0.000
_refine_ls_structure_factor_coef Fsqd
_refine_ls_weighting_details 'w=1/[\s^2^(Fo^2^)+(0.0056P)^2^+99.4920P] where P=(Fo^2^+2Fc^2^)/3'
_refine_ls_weighting_scheme calc
_refine_ls_wR_factor_gt 0.0865
_refine_ls_wR_factor_ref 0.0874
_reflns_Friedel_coverage 0.000
_reflns_number_gt 3757
_reflns_number_total 3952
_reflns_threshold_expression 'I > 2\s(I)'
_cod_data_source_file d0ce00343c2.cif
_cod_data_source_block Rb76U8P2O326F04
_cod_original_formula_sum 'F0.40 O32.60 P2 Rb7.60 U8'
_cod_database_code 7240281
_shelx_shelxl_version_number 2016/6
_shelx_space_group_comment
;
The symmetry employed for this shelxl refinement is uniquely defined
by the following loop, which should always be used as a source of
symmetry information in preference to the above space-group names.
They are only intended as comments.
;
_shelx_estimated_absorpt_t_max 0.643
_shelx_estimated_absorpt_t_min 0.325
_olex2_refinement_description
;
1. Shared sites
{F4, O4}
2. Uiso/Uaniso restraints and constraints
Uanis(O13) \\sim Ueq: with sigma of 0.01 and sigma for terminal atoms of 0.01
Uanis(F4) \\sim Ueq, Uanis(O4) \\sim Ueq: with sigma of 0.01 and sigma for
terminal atoms of 0.01
Uanis(F4) = Uanis(O4)
3. Others
 Sof(Rb3A)=1-FVAR(1)
 Sof(Rb3B)=FVAR(1)
 Sof(Rb4B)=1-FVAR(2)
 Sof(Rb4A)=FVAR(2)
 Fixed Sof: U4A(0.5) U4B(0.5) Rb5(0.3) F4(0.2) O4(0.8) O11(0.5)
;
_olex2_submission_special_instructions 'No special instructions were received'

loop_
_space_group_symop_operation_xyz
'x, y, z'
'-x+1/2, y+1/2, -z+1/2'
'-x, -y, -z'
'x-1/2, -y-1/2, z-1/2'

loop_
_atom_site_label
_atom_site_type_symbol
_atom_site_fract_x
_atom_site_fract_y
_atom_site_fract_z
_atom_site_U_iso_or_equiv
_atom_site_adp_type
_atom_site_occupancy
_atom_site_site_symmetry_order
_atom_site_calc_flag
_atom_site_refinement_flags_posn
_atom_site_refinement_flags_adp
_atom_site_refinement_flags_occupancy
_atom_site_disorder_assembly
_atom_site_disorder_group
U1 U 0.51046(6) 0.13148(3) 0.51401(4) 0.01359(12) Uani 1 1 d . . . . .
U2 U 0.10209(6) 0.11260(4) 0.92938(4) 0.01353(12) Uani 1 1 d . . . . .
U3 U 0.31119(6) 0.04304(4) 0.70874(4) 0.01519(13) Uani 1 1 d . . . . .
U4A U 0.3593(4) 0.3335(2) 0.6456(3) 0.0145(5) Uani 0.5 1 d . . . . .
U4B U 0.3686(4) 0.3546(2) 0.6263(3) 0.0129(5) Uani 0.5 1 d . . . . .
Rb1 Rb 0.000000 0.500000 0.500000 0.0262(4) Uani 1 2 d S T P . .
Rb2A Rb 0.1706(2) 0.30497(18) 0.33269(14) 0.0460(5) Uani 1 1 d . . . . .
Rb3A Rb 0.6265(7) 0.4777(5) 0.8996(14) 0.039(3) Uani 0.79(5) 1 d . . . . .
Rb3B Rb 0.604(3) 0.459(2) 0.9323(18) 0.028(4) Uani 0.21(5) 1 d . . . . .
Rb4A Rb 0.4590(15) 0.2532(11) 1.1405(10) 0.036(2) Uani 0.66(12) 1 d . . . . .
Rb4B Rb 0.451(4) 0.234(6) 1.155(5) 0.060(8) Uani 0.34(12) 1 d . . . . .
Rb5 Rb 0.7532(5) 0.4724(4) 0.7196(4) 0.0255(10) Uani 0.3 1 d . . . . .
P1 P 0.2838(4) 0.2876(3) 0.8664(3) 0.0200(8) Uani 1 1 d . . . . .
F4 F 0.3888(11) 0.1768(7) 0.6441(8) 0.021(2) Uani 0.2 1 d . U . . .
O1 O 0.6669(12) 0.1258(8) 0.6154(8) 0.023(2) Uani 1 1 d . . . . .
O2 O 0.3595(12) 0.1399(8) 0.4077(8) 0.023(2) Uani 1 1 d . . . . .
O3 O 0.4055(11) -0.0023(7) 0.5701(8) 0.019(2) Uani 1 1 d . . . . .
O4 O 0.3888(11) 0.1768(7) 0.6441(8) 0.021(2) Uani 0.8 1 d . U . . .
O5 O 0.4816(12) 0.0213(9) 0.7902(8) 0.026(2) Uani 1 1 d . . . . .
O6 O 0.1392(11) 0.0631(8) 0.6290(9) 0.024(2) Uani 1 1 d . . . . .
O7 O 0.2748(16) 0.1829(9) 0.8184(11) 0.044(4) Uani 1 1 d . . . . .
O8 O 0.1992(16) -0.0018(9) 0.8466(9) 0.037(3) Uani 1 1 d . . . . .
O9 O -0.0438(12) 0.1244(9) 0.8192(9) 0.026(2) Uani 1 1 d . . . . .
O10 O 0.2577(12) 0.1069(9) 1.0342(8) 0.026(2) Uani 1 1 d . . . . .
O11 O 0.041(2) -0.0237(15) 0.9830(15) 0.020(4) Uani 0.5 1 d . . . . .
O12 O 0.1568(13) 0.2848(7) 0.9217(9) 0.027(3) Uani 1 1 d . . . . .
O13 O 0.4207(18) 0.3139(12) 0.9365(14) 0.063(5) Uani 1 1 d . U . . .
O14 O 0.2415(12) 0.3628(8) 0.7771(8) 0.024(2) Uani 1 1 d . . . . .
O15 O 0.5290(13) 0.3593(10) 0.7255(10) 0.036(3) Uani 1 1 d . . . . .
O16 O 0.1933(13) 0.3310(9) 0.5493(10) 0.035(3) Uani 1 1 d . . . . .
O17 O 0.4799(13) 0.3000(8) 0.5211(9) 0.029(3) Uani 1 1 d . . . . .

loop_
_atom_site_aniso_label
_atom_site_aniso_U_11
_atom_site_aniso_U_22
_atom_site_aniso_U_33
_atom_site_aniso_U_23
_atom_site_aniso_U_13
_atom_site_aniso_U_12
U1 0.0191(3) 0.0088(2) 0.0149(2) -0.00120(18) 0.00830(19) -0.00217(18)
U2 0.0197(3) 0.0080(2) 0.0141(2) 0.00032(18) 0.00644(19) 0.00024(18)
U3 0.0175(3) 0.0158(2) 0.0135(2) 0.00052(19) 0.00597(19) -0.00081(19)
U4A 0.0165(8) 0.0090(12) 0.0196(14) -0.0031(8) 0.0078(8) -0.0005(8)
U4B 0.0147(8) 0.0118(13) 0.0133(11) -0.0013(7) 0.0057(7) 0.0006(8)
Rb1 0.0273(11) 0.0330(11) 0.0175(10) 0.0012(8) 0.0026(8) -0.0010(9)
Rb2A 0.0337(9) 0.0774(15) 0.0269(9) 0.0056(9) 0.0056(7) 0.0206(10)
Rb3A 0.0230(15) 0.038(2) 0.052(5) -0.012(2) 0.000(2) 0.0052(14)
Rb3B 0.015(5) 0.056(7) 0.013(7) 0.003(6) 0.005(4) 0.009(5)
Rb4A 0.037(3) 0.034(4) 0.038(3) -0.009(3) 0.012(3) -0.002(3)
Rb4B 0.048(9) 0.051(18) 0.068(14) -0.036(12) -0.017(7) 0.014(8)
Rb5 0.026(2) 0.028(3) 0.026(2) -0.004(2) 0.011(2) -0.006(2)
P1 0.0196(18) 0.0167(18) 0.025(2) 0.0071(15) 0.0077(15) -0.0017(14)
F4 0.026(4) 0.012(4) 0.026(4) -0.001(3) 0.010(4) -0.007(3)
O1 0.028(6) 0.020(5) 0.022(5) -0.006(4) 0.009(5) -0.004(4)
O2 0.025(6) 0.018(5) 0.026(6) 0.001(4) 0.003(5) -0.005(4)
O3 0.023(5) 0.017(5) 0.019(5) -0.003(4) 0.012(4) -0.005(4)
O4 0.026(4) 0.012(4) 0.026(4) -0.001(3) 0.010(4) -0.007(3)
O5 0.025(6) 0.030(6) 0.022(6) 0.002(5) 0.003(5) 0.000(5)
O6 0.020(5) 0.022(6) 0.029(6) 0.000(5) 0.003(5) 0.005(4)
O7 0.066(10) 0.023(6) 0.052(9) 0.004(6) 0.034(8) 0.021(6)
O8 0.069(9) 0.022(6) 0.022(6) -0.002(5) 0.010(6) 0.018(6)
O9 0.024(6) 0.031(6) 0.026(6) 0.003(5) 0.011(5) -0.004(5)
O10 0.023(6) 0.032(6) 0.021(5) -0.003(5) -0.001(4) 0.009(5)
O11 0.029(11) 0.017(10) 0.014(10) -0.005(8) 0.003(8) 0.012(9)
O12 0.050(7) 0.011(5) 0.030(6) 0.006(4) 0.034(6) 0.008(5)
O13 0.058(8) 0.050(7) 0.071(8) 0.023(7) -0.010(6) -0.017(6)
O14 0.036(6) 0.020(5) 0.022(5) 0.015(4) 0.017(5) 0.009(5)
O15 0.027(6) 0.049(8) 0.035(7) -0.019(6) 0.010(5) 0.005(6)
O16 0.031(7) 0.028(6) 0.042(7) -0.016(5) -0.004(6) 0.007(5)
O17 0.042(7) 0.022(6) 0.027(6) -0.004(5) 0.016(5) -0.016(5)

loop_
_atom_type_symbol
_atom_type_description
_atom_type_scat_dispersion_real
_atom_type_scat_dispersion_imag
_atom_type_scat_source
F F 0.0171 0.0103 'International Tables Vol C Tables 4.2.6.8 and 6.1.1.4'
O O 0.0106 0.0060 'International Tables Vol C Tables 4.2.6.8 and 6.1.1.4'
P P 0.1023 0.0942 'International Tables Vol C Tables 4.2.6.8 and 6.1.1.4'
Rb Rb -0.9393 2.9676 'International Tables Vol C Tables 4.2.6.8 and 6.1.1.4'
U U -9.6767 9.6646 'International Tables Vol C Tables 4.2.6.8 and 6.1.1.4'

loop_
_geom_angle_atom_site_label_1
_geom_angle_atom_site_label_2
_geom_angle_atom_site_label_3
_geom_angle
_geom_angle_site_symmetry_1
_geom_angle_site_symmetry_3
_geom_angle_publ_flag
U1 U1 U3 73.730(17) 3_656 . ?
U1 U1 U4A 140.46(4) 3_656 . ?
U1 U1 U4B 146.19(4) 3_656 . ?
U3 U1 U4A 67.43(4) . . ?
U3 U1 U4B 73.54(4) . . ?
U4A U1 U4B 6.19(5) . . ?
F4 U1 U1 108.3(2) . 3_656 ?
F4 U1 U3 34.6(2) . . ?
F4 U1 U4A 33.1(2) . . ?
F4 U1 U4B 39.3(2) . . ?
O1 U1 U1 93.1(3) . 3_656 ?
O1 U1 U3 86.1(3) . . ?
O1 U1 U4A 91.4(3) . . ?
O1 U1 U4B 92.9(3) . . ?
O1 U1 F4 85.5(4) . . ?
O1 U1 O2 176.9(5) . . ?
O1 U1 O3 94.3(4) . . ?
O1 U1 O3 90.6(4) . 3_656 ?
O1 U1 O12 85.3(5) . 4_665 ?
O1 U1 O17 96.0(5) . . ?
O2 U1 U1 88.0(3) . 3_656 ?
O2 U1 U3 97.0(3) . . ?
O2 U1 U4A 89.6(4) . . ?
O2 U1 U4B 87.8(4) . . ?
O2 U1 F4 96.9(4) . . ?
O2 U1 O3 88.5(4) . 3_656 ?
O2 U1 O3 88.3(4) . . ?
O2 U1 O12 91.7(5) . 4_665 ?
O2 U1 O17 83.2(5) . . ?
O3 U1 U1 38.4(2) . 3_656 ?
O3 U1 U1 37.7(2) 3_656 3_656 ?
O3 U1 U3 111.1(2) 3_656 . ?
O3 U1 U3 35.9(2) . . ?
O3 U1 U4A 177.4(3) 3_656 . ?
O3 U1 U4A 102.1(2) . . ?
O3 U1 U4B 108.0(2) . . ?
O3 U1 U4B 174.4(3) 3_656 . ?
O3 U1 F4 70.1(3) . . ?
O3 U1 F4 145.5(3) 3_656 . ?
O3 U1 O3 76.0(4) . 3_656 ?
O3 U1 O12 155.9(3) . 4_665 ?
O3 U1 O12 79.8(3) 3_656 4_665 ?
O3 U1 O17 146.5(4) 3_656 . ?
O3 U1 O17 135.7(4) . . ?
O12 U1 U1 117.5(2) 4_665 3_656 ?
O12 U1 U3 166.1(3) 4_665 . ?
O12 U1 U4A 102.0(3) 4_665 . ?
O12 U1 U4B 96.1(3) 4_665 . ?
O12 U1 F4 133.7(3) 4_665 . ?
O12 U1 O17 68.1(4) 4_665 . ?
O17 U1 U1 169.7(3) . 3_656 ?
O17 U1 U3 102.2(3) . . ?
O17 U1 U4A 34.8(3) . . ?
O17 U1 U4B 28.7(3) . . ?
O17 U1 F4 67.9(4) . . ?
U4B U2 U1 168.58(6) 2_546 4_566 ?
U4B U2 U1 59.33(5) 4_566 4_566 ?
U4B U2 U4B 109.58(4) 2_546 4_566 ?
P1 U2 U1 63.43(7) . 4_566 ?
P1 U2 U4B 121.36(9) . 4_566 ?
P1 U2 U4B 127.99(9) . 2_546 ?
O7 U2 U1 91.9(3) . 4_566 ?
O7 U2 U4B 99.4(3) . 2_546 ?
O7 U2 U4B 150.8(3) . 4_566 ?
O7 U2 P1 29.5(3) . . ?
O8 U2 U1 158.8(4) . 4_566 ?
O8 U2 U4B 141.8(4) . 4_566 ?
O8 U2 U4B 32.4(4) . 2_546 ?
O8 U2 P1 95.8(4) . . ?
O8 U2 O7 67.0(5) . . ?
O8 U2 O11 102.8(6) . 3_557 ?
O8 U2 O12 123.6(4) . . ?
O9 U2 U1 88.3(4) . 4_566 ?
O9 U2 U4B 90.1(4) . 2_546 ?
O9 U2 U4B 94.6(3) . 4_566 ?
O9 U2 P1 95.5(4) . . ?
O9 U2 O7 89.1(5) . . ?
O9 U2 O8 89.7(5) . . ?
O9 U2 O10 175.2(5) . . ?
O9 U2 O11 90.8(6) . 3_557 ?
O9 U2 O11 97.4(7) . . ?
O9 U2 O12 91.0(5) . . ?
O9 U2 O17 89.3(5) . 4_566 ?
O10 U2 U1 90.9(4) . 4_566 ?
O10 U2 U4B 91.6(4) . 2_546 ?
O10 U2 U4B 89.1(4) . 4_566 ?
O10 U2 P1 80.0(4) . . ?
O10 U2 O7 86.2(5) . . ?
O10 U2 O8 89.3(5) . . ?
O10 U2 O11 93.9(6) . 3_557 ?
O10 U2 O11 86.8(7) . . ?
O10 U2 O12 85.6(5) . . ?
O10 U2 O17 92.6(5) . 4_566 ?
O11 U2 U1 98.3(5) 3_557 4_566 ?
O11 U2 U1 127.8(5) . 4_566 ?
O11 U2 U4B 70.4(5) 3_557 2_546 ?
O11 U2 U4B 68.5(5) . 4_566 ?
O11 U2 U4B 39.4(5) 3_557 4_566 ?
O11 U2 U4B 41.3(5) . 2_546 ?
O11 U2 P1 163.1(6) . . ?
O11 U2 P1 160.4(5) 3_557 . ?
O11 U2 O7 169.8(5) 3_557 . ?
O11 U2 O7 139.7(6) . . ?
O11 U2 O8 73.3(6) . . ?
O11 U2 O11 30.2(10) . 3_557 ?
O11 U2 O12 133.6(5) 3_557 . ?
O11 U2 O12 161.3(6) . . ?
O11 U2 O17 94.8(6) . 4_566 ?
O12 U2 U1 35.4(2) . 4_566 ?
O12 U2 U4B 155.9(2) . 2_546 ?
O12 U2 U4B 94.3(2) . 4_566 ?
O12 U2 P1 28.1(2) . . ?
O12 U2 O7 56.6(4) . . ?
O17 U2 U1 33.2(3) 4_566 4_566 ?
O17 U2 U4B 135.5(3) 4_566 2_546 ?
O17 U2 U4B 26.3(3) 4_566 4_566 ?
O17 U2 P1 96.4(3) 4_566 . ?
O17 U2 O7 125.1(4) 4_566 . ?
O17 U2 O8 167.8(5) 4_566 . ?
O17 U2 O11 65.1(6) 4_566 3_557 ?
O17 U2 O12 68.6(4) 4_566 . ?
U1 U3 U2 146.910(18) . . ?
U1 U3 Rb1 121.918(16) . 2_546 ?
U1 U3 Rb3B 64.8(3) . 4_565 ?
U2 U3 Rb1 61.195(11) . 2_546 ?
Rb3B U3 U2 117.9(6) 4_565 . ?
Rb3B U3 Rb1 170.2(3) 4_565 2_546 ?
F4 U3 U1 36.9(3) . . ?
F4 U3 U2 110.0(3) . . ?
F4 U3 Rb1 112.1(3) . 2_546 ?
F4 U3 Rb3B 77.6(4) . 4_565 ?
F4 U3 O3 72.5(4) . . ?
F4 U3 O7 71.4(4) . . ?
F4 U3 O8 138.5(4) . . ?
F4 U3 O14 157.3(3) . 2_546 ?
O3 U3 U1 35.9(2) . . ?
O3 U3 U2 173.1(3) . . ?
O3 U3 Rb1 124.4(3) . 2_546 ?
O3 U3 Rb3B 55.8(7) . 4_565 ?
O3 U3 O7 143.8(4) . . ?
O3 U3 O8 149.0(4) . . ?
O3 U3 O14 84.8(3) . 2_546 ?
O5 U3 U1 86.7(4) . . ?
O5 U3 U2 97.2(4) . . ?
O5 U3 Rb1 37.3(4) . 2_546 ?
O5 U3 Rb3B 144.9(7) . 4_565 ?
O5 U3 F4 92.1(5) . . ?
O5 U3 O3 89.0(5) . . ?
O5 U3 O7 89.5(5) . . ?
O5 U3 O8 89.3(5) . . ?
O5 U3 O14 87.9(5) . 2_546 ?
O6 U3 U1 94.4(4) . . ?
O6 U3 U2 82.0(4) . . ?
O6 U3 Rb1 141.7(4) . 2_546 ?
O6 U3 Rb3B 35.9(7) . 4_565 ?
O6 U3 F4 89.0(5) . . ?
O6 U3 O3 91.7(4) . . ?
O6 U3 O5 178.8(5) . . ?
O6 U3 O7 90.5(5) . . ?
O6 U3 O8 89.6(5) . . ?
O6 U3 O14 91.2(5) . 2_546 ?
O7 U3 U1 107.9(3) . . ?
O7 U3 U2 39.7(3) . . ?
O7 U3 Rb1 68.5(3) . 2_546 ?
O7 U3 Rb3B 117.6(7) . 4_565 ?
O7 U3 O14 131.3(4) . 2_546 ?
O8 U3 U1 173.7(3) . . ?
O8 U3 U2 29.1(3) . . ?
O8 U3 Rb1 53.2(3) . 2_546 ?
O8 U3 Rb3B 120.7(5) . 4_565 ?
O8 U3 O7 67.1(4) . . ?
O8 U3 O14 64.2(4) . 2_546 ?
O14 U3 U1 120.5(2) 2_546 . ?
O14 U3 U2 92.5(2) 2_546 . ?
O14 U3 Rb1 80.9(3) 2_546 2_546 ?
O14 U3 Rb3B 89.5(5) 2_546 4_565 ?
U1 U4A U3 177.88(7) . 2_556 ?
U1 U4A Rb2A 67.82(7) . 4_666 ?
Rb2A U4A U3 111.78(10) 4_666 2_556 ?
P1 U4A U1 117.35(11) . . ?
P1 U4A U3 60.88(9) . 2_556 ?
P1 U4A Rb2A 67.14(10) . 4_666 ?
F4 U4A U1 36.2(3) . . ?
F4 U4A U3 141.8(3) . 2_556 ?
F4 U4A Rb2A 56.5(3) . 4_666 ?
F4 U4A P1 82.3(3) . . ?
F4 U4A O8 172.9(5) . 2_556 ?
F4 U4A O11 127.6(5) . 2_556 ?
F4 U4A O14 105.4(4) . . ?
F4 U4A O17 72.7(4) . . ?
O8 U4A U1 149.5(3) 2_556 . ?
O8 U4A U3 32.5(3) 2_556 2_556 ?
O8 U4A Rb2A 126.4(4) 2_556 4_666 ?
O8 U4A P1 92.9(3) 2_556 . ?
O8 U4A O11 58.6(5) 2_556 2_556 ?
O11 U4A U1 91.4(5) 2_556 . ?
O11 U4A U3 90.6(5) 2_556 2_556 ?
O11 U4A Rb2A 113.6(5) 2_556 4_666 ?
O11 U4A P1 146.4(4) 2_556 . ?
O14 U4A U1 141.6(3) . . ?
O14 U4A U3 36.4(3) . 2_556 ?
O14 U4A Rb2A 91.7(3) . 4_666 ?
O14 U4A P1 26.9(3) . . ?
O14 U4A O8 68.8(4) . 2_556 ?
O14 U4A O11 127.0(5) . 2_556 ?
O15 U4A U1 91.9(4) . . ?
O15 U4A U3 88.9(4) . 2_556 ?
O15 U4A Rb2A 40.8(5) . 4_666 ?
O15 U4A P1 80.8(4) . . ?
O15 U4A F4 95.6(6) . . ?
O15 U4A O8 88.9(6) . 2_556 ?
O15 U4A O11 81.3(6) . 2_556 ?
O15 U4A O14 92.3(5) . . ?
O15 U4A O16 167.7(7) . . ?
O15 U4A O17 86.5(5) . . ?
O16 U4A U1 91.3(4) . . ?
O16 U4A U3 88.3(4) . 2_556 ?
O16 U4A Rb2A 150.2(4) . 4_666 ?
O16 U4A P1 108.2(5) . . ?
O16 U4A F4 94.1(5) . . ?
O16 U4A O8 82.3(5) . 2_556 ?
O16 U4A O11 86.8(6) . 2_556 ?
O16 U4A O14 92.6(5) . . ?
O16 U4A O17 89.1(5) . . ?
O17 U4A U1 36.5(3) . . ?
O17 U4A U3 145.5(3) . 2_556 ?
O17 U4A Rb2A 86.0(4) . 4_666 ?
O17 U4A P1 150.7(4) . . ?
O17 U4A O8 113.2(4) . 2_556 ?
O17 U4A O11 54.9(5) . 2_556 ?
O17 U4A O14 177.6(5) . . ?
U1 U4B U2 61.12(6) . 4_665 ?
U1 U4B Rb5 94.03(11) . . ?
U2 U4B U1 131.45(8) 2_556 . ?
U2 U4B U2 70.42(4) 2_556 4_665 ?
U2 U4B Rb5 62.09(9) 4_665 . ?
U2 U4B Rb5 64.23(9) 2_556 . ?
F4 U4B U1 37.2(2) . . ?
F4 U4B U2 98.0(3) . 4_665 ?
F4 U4B U2 168.2(3) . 2_556 ?
F4 U4B Rb5 108.9(3) . . ?
F4 U4B O11 134.1(6) . 2_556 ?
F4 U4B O14 90.5(3) . . ?
O8 U4B U1 164.6(3) 2_556 . ?
O8 U4B U2 34.0(3) 2_556 2_556 ?
O8 U4B U2 104.3(3) 2_556 4_665 ?
O8 U4B Rb5 82.3(4) 2_556 . ?
O8 U4B F4 157.7(4) 2_556 . ?
O8 U4B O11 68.2(6) 2_556 2_556 ?
O8 U4B O14 67.5(4) 2_556 . ?
O11 U4B U1 97.0(5) 2_556 . ?
O11 U4B U2 34.5(5) 2_556 2_556 ?
O11 U4B U2 36.3(5) 2_556 4_665 ?
O11 U4B Rb5 60.0(5) 2_556 . ?
O11 U4B O14 135.1(6) 2_556 . ?
O14 U4B U1 127.7(2) . . ?
O14 U4B U2 167.9(3) . 4_665 ?
O14 U4B U2 100.7(3) . 2_556 ?
O14 U4B Rb5 107.1(3) . . ?
O15 U4B U1 89.8(4) . . ?
O15 U4B U2 91.4(5) . 2_556 ?
O15 U4B U2 88.1(4) . 4_665 ?
O15 U4B Rb5 33.3(5) . . ?
O15 U4B F4 85.8(5) . . ?
O15 U4B O8 95.0(6) . 2_556 ?
O15 U4B O11 93.3(7) . 2_556 ?
O15 U4B O14 84.0(5) . . ?
O15 U4B O17 91.6(5) . . ?
O16 U4B U1 89.8(4) . . ?
O16 U4B U2 99.2(4) . 2_556 ?
O16 U4B U2 103.9(5) . 4_665 ?
O16 U4B Rb5 160.5(5) . . ?
O16 U4B F4 85.6(5) . . ?
O16 U4B O8 88.9(6) . 2_556 ?
O16 U4B O11 100.6(7) . 2_556 ?
O16 U4B O14 85.3(5) . . ?
O16 U4B O15 166.1(7) . . ?
O16 U4B O17 95.6(6) . . ?
O17 U4B U1 33.0(3) . . ?
O17 U4B U2 98.4(3) . 2_556 ?
O17 U4B U2 28.3(3) . 4_665 ?
O17 U4B Rb5 77.8(3) . . ?
O17 U4B F4 70.2(4) . . ?
O17 U4B O8 132.0(5) . 2_556 ?
O17 U4B O11 64.0(6) . 2_556 ?
O17 U4B O14 160.5(4) . . ?
U3 Rb1 U3 180.0 2_556 4_565 ?
Rb4B Rb1 U3 108.2(11) 2_556 2_556 ?
Rb4B Rb1 U3 108.2(12) 4_565 4_565 ?
Rb4B Rb1 U3 71.8(11) 2_556 4_565 ?
Rb4B Rb1 U3 71.8(12) 4_565 2_556 ?
Rb4B Rb1 Rb4B 180.0 4_565 2_556 ?
O5 Rb1 U3 23.1(2) 4_565 4_565 ?
O5 Rb1 U3 156.9(2) 2_556 4_565 ?
O5 Rb1 U3 23.1(2) 2_556 2_556 ?
O5 Rb1 U3 156.9(2) 4_565 2_556 ?
O5 Rb1 Rb4B 63.1(15) 2_556 4_565 ?
O5 Rb1 Rb4B 116.9(15) 2_556 2_556 ?
O5 Rb1 Rb4B 63.1(15) 4_565 2_556 ?
O5 Rb1 Rb4B 116.9(15) 4_565 4_565 ?
O5 Rb1 O5 180.0 4_565 2_556 ?
O5 Rb1 O8 120.8(3) 4_565 2_556 ?
O5 Rb1 O8 59.2(3) 4_565 4_565 ?
O5 Rb1 O8 59.2(3) 2_556 2_556 ?
O5 Rb1 O8 120.8(3) 2_556 4_565 ?
O5 Rb1 O10 77.8(3) 2_556 4_565 ?
O5 Rb1 O10 102.2(3) 2_556 2_556 ?
O5 Rb1 O10 77.8(3) 4_565 2_556 ?
O5 Rb1 O10 102.2(3) 4_565 4_565 ?
O5 Rb1 O16 93.0(3) 2_556 3_566 ?
O5 Rb1 O16 87.0(3) 4_565 3_566 ?
O5 Rb1 O16 87.0(3) 2_556 . ?
O5 Rb1 O16 93.0(3) 4_565 . ?
O8 Rb1 U3 36.7(2) 2_556 2_556 ?
O8 Rb1 U3 143.3(2) 4_565 2_556 ?
O8 Rb1 U3 36.7(2) 4_565 4_565 ?
O8 Rb1 U3 143.3(2) 2_556 4_565 ?
O8 Rb1 Rb4B 99.0(5) 4_565 4_565 ?
O8 Rb1 Rb4B 81.0(5) 4_565 2_556 ?
O8 Rb1 Rb4B 81.0(5) 2_556 4_565 ?
O8 Rb1 Rb4B 99.0(5) 2_556 2_556 ?
O8 Rb1 O8 180.0 4_565 2_556 ?
O10 Rb1 U3 81.4(2) 4_565 4_565 ?
O10 Rb1 U3 98.6(2) 2_556 4_565 ?
O10 Rb1 U3 98.6(2) 4_565 2_556 ?
O10 Rb1 U3 81.4(2) 2_556 2_556 ?
O10 Rb1 Rb4B 46.1(6) 2_556 2_556 ?
O10 Rb1 Rb4B 133.9(6) 4_565 2_556 ?
O10 Rb1 Rb4B 133.9(6) 2_556 4_565 ?
O10 Rb1 Rb4B 46.1(6) 4_565 4_565 ?
O10 Rb1 O8 56.3(3) 2_556 2_556 ?
O10 Rb1 O8 56.3(3) 4_565 4_565 ?
O10 Rb1 O8 123.7(3) 4_565 2_556 ?
O10 Rb1 O8 123.7(3) 2_556 4_565 ?
O10 Rb1 O10 180.0(4) 4_565 2_556 ?
O10 Rb1 O16 86.9(4) 2_556 . ?
O10 Rb1 O16 86.9(4) 4_565 3_566 ?
O10 Rb1 O16 93.1(4) 4_565 . ?
O10 Rb1 O16 93.1(4) 2_556 3_566 ?
O16 Rb1 U3 104.1(2) 3_566 2_556 ?
O16 Rb1 U3 75.9(2) . 2_556 ?
O16 Rb1 U3 75.9(2) 3_566 4_565 ?
O16 Rb1 U3 104.1(2) . 4_565 ?
O16 Rb1 Rb4B 50.9(12) . 4_565 ?
O16 Rb1 Rb4B 129.1(12) 3_566 4_565 ?
O16 Rb1 Rb4B 129.1(12) . 2_556 ?
O16 Rb1 Rb4B 50.9(12) 3_566 2_556 ?
O16 Rb1 O8 126.5(3) . 4_565 ?
O16 Rb1 O8 53.5(3) 3_566 4_565 ?
O16 Rb1 O8 126.5(3) 3_566 2_556 ?
O16 Rb1 O8 53.5(3) . 2_556 ?
O16 Rb1 O16 180.0 3_566 . ?
Rb3B Rb2A U4A 67.6(2) 4_565 4_565 ?
Rb5 Rb2A U4A 119.33(12) 3_666 4_565 ?
Rb5 Rb2A Rb3B 172.7(3) 3_666 4_565 ?
Rb5 Rb2A F4 87.2(2) 3_666 4_565 ?
Rb5 Rb2A O13 138.0(3) 3_666 4_565 ?
Rb5 Rb2A O17 88.7(2) 3_666 . ?
F4 Rb2A U4A 33.18(18) 4_565 4_565 ?
F4 Rb2A Rb3B 99.2(2) 4_565 4_565 ?
F4 Rb2A O13 79.0(3) 4_565 4_565 ?
F4 Rb2A O17 175.4(3) 4_565 . ?
O1 Rb2A U4A 71.8(2) 4_565 4_565 ?
O1 Rb2A Rb3B 129.3(5) 4_565 4_565 ?
O1 Rb2A Rb5 57.5(2) 4_565 3_666 ?
O1 Rb2A F4 53.2(3) 4_565 4_565 ?
O1 Rb2A O13 131.2(4) 4_565 4_565 ?
O1 Rb2A O17 122.6(3) 4_565 . ?
O2 Rb2A U4A 100.2(2) . 4_565 ?
O2 Rb2A Rb3B 46.5(5) . 4_565 ?
O2 Rb2A Rb5 130.3(2) . 3_666 ?
O2 Rb2A F4 131.9(3) . 4_565 ?
O2 Rb2A O1 117.0(3) . 4_565 ?
O2 Rb2A O5 171.4(3) . 4_565 ?
O2 Rb2A O13 85.8(3) . 4_565 ?
O2 Rb2A O17 50.5(3) . . ?
O5 Rb2A U4A 85.0(2) 4_565 4_565 ?
O5 Rb2A Rb3B 131.7(6) 4_565 4_565 ?
O5 Rb2A Rb5 50.2(2) 4_565 3_666 ?
O5 Rb2A F4 54.7(3) 4_565 4_565 ?
O5 Rb2A O1 71.1(3) 4_565 4_565 ?
O5 Rb2A O13 90.7(4) 4_565 4_565 ?
O5 Rb2A O17 123.4(3) 4_565 . ?
O9 Rb2A U4A 135.5(2) 4_665 4_565 ?
O9 Rb2A Rb3B 122.5(5) 4_665 4_565 ?
O9 Rb2A Rb5 54.9(2) 4_665 3_666 ?
O9 Rb2A F4 124.0(3) 4_665 4_565 ?
O9 Rb2A O1 71.1(3) 4_665 4_565 ?
O9 Rb2A O2 76.0(3) 4_665 . ?
O9 Rb2A O5 105.1(3) 4_665 4_565 ?
O9 Rb2A O13 156.8(4) 4_665 4_565 ?
O9 Rb2A O17 51.7(3) 4_665 . ?
O13 Rb2A U4A 61.5(3) 4_565 4_565 ?
O13 Rb2A Rb3B 41.5(6) 4_565 4_565 ?
O13 Rb2A O17 105.4(3) 4_565 . ?
O15 Rb2A U4A 24.1(3) 4_565 4_565 ?
O15 Rb2A Rb3B 49.6(4) 4_565 4_565 ?
O15 Rb2A Rb5 137.7(3) 4_565 3_666 ?
O15 Rb2A F4 56.5(3) 4_565 4_565 ?
O15 Rb2A O1 81.9(3) 4_565 4_565 ?
O15 Rb2A O2 76.2(3) 4_565 . ?
O15 Rb2A O5 109.1(3) 4_565 4_565 ?
O15 Rb2A O9 125.8(3) 4_565 4_665 ?
O15 Rb2A O13 61.4(4) 4_565 4_565 ?
O15 Rb2A O16 122.2(4) 4_565 . ?
O15 Rb2A O17 126.5(3) 4_565 . ?
O16 Rb2A U4A 126.0(3) . 4_565 ?
O16 Rb2A Rb3B 76.4(5) . 4_565 ?
O16 Rb2A Rb5 97.0(3) . 3_666 ?
O16 Rb2A F4 129.8(3) . 4_565 ?
O16 Rb2A O1 154.3(3) . 4_565 ?
O16 Rb2A O2 80.6(3) . . ?
O16 Rb2A O5 90.8(3) . 4_565 ?
O16 Rb2A O9 97.6(3) . 4_665 ?
O16 Rb2A O13 64.8(4) . 4_565 ?
O16 Rb2A O17 52.8(3) . . ?
O17 Rb2A U4A 150.2(2) . 4_565 ?
O17 Rb2A Rb3B 85.0(3) . 4_565 ?
Rb3B Rb3A Rb3B 43(2) . 3_667 ?
Rb3B Rb3A Rb4A 72.9(5) 3_667 3_667 ?
Rb3B Rb3A Rb4A 116(2) . 3_667 ?
Rb3B Rb3A Rb5 152(2) . . ?
Rb3B Rb3A O1 137(3) . 2_656 ?
Rb3B Rb3A O2 97.7(15) . 4_666 ?
Rb3B Rb3A O3 84(2) . 4_666 ?
Rb3B Rb3A O6 30(2) . 4_666 ?
Rb3B Rb3A O6 79.5(15) . 2_556 ?
Rb3B Rb3A O9 144.6(15) . 2_556 ?
Rb3B Rb3A O13 38(2) . . ?
Rb3B Rb3A O15 104(2) . . ?
Rb5 Rb3A Rb3B 160.7(7) . 3_667 ?
Rb5 Rb3A Rb4A 91.3(5) . 3_667 ?
Rb5 Rb3A O3 99.3(4) . 4_666 ?
Rb5 Rb3A O6 151.0(3) . 4_666 ?
Rb5 Rb3A O9 52.4(4) . 2_556 ?
Rb5 Rb3A O13 119.9(4) . . ?
O1 Rb3A Rb3B 113.1(5) 2_656 3_667 ?
O1 Rb3A Rb4A 55.5(3) 2_656 3_667 ?
O1 Rb3A Rb5 63.4(5) 2_656 . ?
O1 Rb3A O3 58.5(3) 2_656 4_666 ?
O1 Rb3A O6 107.7(4) 2_656 4_666 ?
O1 Rb3A O9 65.2(5) 2_656 2_556 ?
O1 Rb3A O13 174.5(7) 2_656 . ?
O2 Rb3A Rb3B 136.3(10) 4_666 3_667 ?
O2 Rb3A Rb4A 136.9(6) 4_666 3_667 ?
O2 Rb3A Rb5 63.0(4) 4_666 . ?
O2 Rb3A O1 81.6(4) 4_666 2_656 ?
O2 Rb3A O3 57.9(3) 4_666 4_666 ?
O2 Rb3A O6 88.9(5) 4_666 4_666 ?
O2 Rb3A O6 167.9(4) 4_666 2_556 ?
O2 Rb3A O9 115.0(7) 4_666 2_556 ?
O2 Rb3A O13 96.0(5) 4_666 . ?
O2 Rb3A O15 80.1(4) 4_666 . ?
O3 Rb3A Rb3B 93.7(4) 4_666 3_667 ?
O3 Rb3A Rb4A 97.2(3) 4_666 3_667 ?
O3 Rb3A O9 123.7(5) 4_666 2_556 ?
O6 Rb3A Rb3B 47.8(6) 4_666 3_667 ?
O6 Rb3A Rb3B 46.4(3) 2_556 3_667 ?
O6 Rb3A Rb4A 53.1(3) 2_556 3_667 ?
O6 Rb3A Rb4A 106.3(4) 4_666 3_667 ?
O6 Rb3A Rb5 115.0(6) 2_556 . ?
O6 Rb3A O1 108.6(4) 2_556 2_656 ?
O6 Rb3A O3 56.4(4) 4_666 4_666 ?
O6 Rb3A O3 132.8(5) 2_556 4_666 ?
O6 Rb3A O6 94.0(6) 2_556 4_666 ?
O6 Rb3A O9 65.7(4) 2_556 2_556 ?
O6 Rb3A O9 152.4(3) 4_666 2_556 ?
O6 Rb3A O13 74.4(5) 2_556 . ?
O6 Rb3A O13 67.2(6) 4_666 . ?
O6 Rb3A O15 89.1(4) 2_556 . ?
O9 Rb3A Rb3B 108.3(5) 2_556 3_667 ?
O9 Rb3A Rb4A 46.8(3) 2_556 3_667 ?
O13 Rb3A Rb3B 65.4(10) . 3_667 ?
O13 Rb3A Rb4A 127.1(5) . 3_667 ?
O13 Rb3A O3 116.1(7) . 4_666 ?
O13 Rb3A O9 120.3(4) . 2_556 ?
O15 Rb3A Rb3B 120.7(7) . 3_667 ?
O15 Rb3A Rb4A 114.7(6) . 3_667 ?
O15 Rb3A Rb5 55.6(4) . . ?
O15 Rb3A O1 118.1(8) . 2_656 ?
O15 Rb3A O3 138.0(4) . 4_666 ?
O15 Rb3A O6 130.3(6) . 4_666 ?
O15 Rb3A O9 70.6(5) . 2_556 ?
O15 Rb3A O13 66.0(5) . . ?
Rb3A Rb3B Rb3A 137(2) . 3_667 ?
Rb3A Rb3B Rb3B 130(3) . 3_667 ?
Rb3A Rb3B Rb5 23.1(17) . . ?
Rb3A Rb3B O1 36(2) . 2_656 ?
Rb3A Rb3B O2 70.7(14) . 4_666 ?
Rb3A Rb3B O3 85(3) . 4_666 ?
Rb3A Rb3B O6 144(3) . 4_666 ?
Rb3A Rb3B O6 88.3(17) . 2_556 ?
Rb3A Rb3B O13 51.3(3) 3_667 3_667 ?
Rb3A Rb3B O13 134(2) . . ?
Rb3A Rb3B O13 93(3) . 3_667 ?
Rb3A Rb3B O15 65.2(18) . . ?
Rb3B Rb3B Rb3A 7.3(7) 3_667 3_667 ?
Rb3B Rb3B Rb5 150.5(16) 3_667 . ?
Rb3B Rb3B O1 112.2(15) 3_667 2_656 ?
Rb3B Rb3B O3 102.1(6) 3_667 4_666 ?
Rb3B Rb3B O13 45.9(8) 3_667 3_667 ?
Rb5 Rb3B Rb3A 157.4(10) . 3_667 ?
Rb5 Rb3B O13 115.5(12) . 3_667 ?
O1 Rb3B Rb3A 117.9(7) 2_656 3_667 ?
O1 Rb3B Rb5 53.4(7) 2_656 . ?
O1 Rb3B O13 66.6(7) 2_656 3_667 ?
O2 Rb3B Rb3A 146.9(11) 4_666 3_667 ?
O2 Rb3B Rb3B 152.1(12) 4_666 3_667 ?
O2 Rb3B Rb5 55.0(6) 4_666 . ?
O2 Rb3B O1 72.2(9) 4_666 2_656 ?
O2 Rb3B O3 56.7(4) 4_666 4_666 ?
O2 Rb3B O13 126.9(10) 4_666 3_667 ?
O2 Rb3B O15 74.8(5) 4_666 . ?
O3 Rb3B Rb3A 101.6(5) 4_666 3_667 ?
O3 Rb3B Rb5 89.0(9) 4_666 . ?
O3 Rb3B O1 54.3(6) 4_666 2_656 ?
O3 Rb3B O13 72.3(5) 4_666 3_667 ?
O6 Rb3B Rb3A 50.7(7) 4_666 3_667 ?
O6 Rb3B Rb3A 57.1(3) 2_556 3_667 ?
O6 Rb3B Rb3B 55.6(9) 4_666 3_667 ?
O6 Rb3B Rb3B 51.8(4) 2_556 3_667 ?
O6 Rb3B Rb5 101.4(9) 2_556 . ?
O6 Rb3B Rb5 148.1(8) 4_666 . ?
O6 Rb3B O1 98.0(11) 2_556 2_656 ?
O6 Rb3B O1 108.2(8) 4_666 2_656 ?
O6 Rb3B O2 156.0(13) 2_556 4_666 ?
O6 Rb3B O2 96.5(6) 4_666 4_666 ?
O6 Rb3B O3 135.0(10) 2_556 4_666 ?
O6 Rb3B O3 60.8(4) 4_666 4_666 ?
O6 Rb3B O6 107.5(9) 4_666 2_556 ?
O6 Rb3B O13 81.2(13) 4_666 . ?
O6 Rb3B O13 63.6(5) 2_556 3_667 ?
O6 Rb3B O13 67.7(5) 4_666 3_667 ?
O6 Rb3B O15 145.6(16) 4_666 . ?
O6 Rb3B O15 86.1(5) 2_556 . ?
O13 Rb3B Rb3A 71.2(10) . 3_667 ?
O13 Rb3B Rb3B 76.4(17) . 3_667 ?
O13 Rb3B Rb5 116.3(6) . . ?
O13 Rb3B O1 169.7(9) . 2_656 ?
O13 Rb3B O2 103.2(10) . 4_666 ?
O13 Rb3B O3 131.3(12) . 4_666 ?
O13 Rb3B O6 82.7(9) . 2_556 ?
O13 Rb3B O13 122.2(10) . 3_667 ?
O13 Rb3B O15 69.0(7) . . ?
O15 Rb3B Rb3A 128.2(8) . 3_667 ?
O15 Rb3B Rb3B 128.3(11) . 3_667 ?
O15 Rb3B Rb5 48.4(5) . . ?
O15 Rb3B O1 100.7(11) . 2_656 ?
O15 Rb3B O3 129.5(8) . 4_666 ?
O15 Rb3B O13 143.6(10) . 3_667 ?
Rb3A Rb4A Rb5 134.4(4) 3_667 4_566 ?
Rb3A Rb4A P1 111.3(4) 3_667 4_666 ?
P1 Rb4A Rb3A 72.3(3) . 3_667 ?
P1 Rb4A Rb5 102.0(3) . 4_566 ?
P1 Rb4A Rb5 92.7(3) 4_666 4_566 ?
P1 Rb4A P1 154.7(3) . 4_666 ?
O1 Rb4A Rb3A 47.4(3) 4_566 3_667 ?
O1 Rb4A Rb5 87.9(3) 4_566 4_566 ?
O1 Rb4A P1 134.3(4) 4_566 4_666 ?
O1 Rb4A P1 67.5(3) 4_566 . ?
O1 Rb4A O7 123.3(5) 4_566 4_666 ?
O1 Rb4A O14 153.6(5) 4_566 4_666 ?
O6 Rb4A Rb3A 45.8(3) 4_666 3_667 ?
O6 Rb4A Rb5 167.6(5) 4_666 4_566 ?
O6 Rb4A P1 89.8(4) 4_666 . ?
O6 Rb4A P1 77.7(4) 4_666 4_666 ?
O6 Rb4A O1 93.2(5) 4_666 4_566 ?
O6 Rb4A O7 54.5(4) 4_666 4_666 ?
O6 Rb4A O14 90.9(5) 4_666 4_666 ?
O7 Rb4A Rb3A 89.1(4) 4_666 3_667 ?
O7 Rb4A Rb5 115.0(4) 4_666 4_566 ?
O7 Rb4A P1 23.6(2) 4_666 4_666 ?
O7 Rb4A P1 141.0(4) 4_666 . ?
O9 Rb4A Rb3A 61.1(4) 4_666 3_667 ?
O9 Rb4A Rb5 98.8(4) 4_666 4_566 ?
O9 Rb4A P1 130.4(6) 4_666 . ?
O9 Rb4A P1 65.9(4) 4_666 4_666 ?
O9 Rb4A O1 68.8(4) 4_666 4_566 ?
O9 Rb4A O6 70.2(4) 4_666 4_666 ?
O9 Rb4A O7 57.3(4) 4_666 4_666 ?
O9 Rb4A O10 132.4(5) 4_666 . ?
O9 Rb4A O14 88.3(5) 4_666 4_666 ?
O9 Rb4A O16 133.0(6) 4_666 4_666 ?
O10 Rb4A Rb3A 119.6(5) . 3_667 ?
O10 Rb4A Rb5 43.4(3) . 4_566 ?
O10 Rb4A P1 128.0(5) . 4_666 ?
O10 Rb4A P1 59.5(3) . . ?
O10 Rb4A O1 80.2(4) . 4_566 ?
O10 Rb4A O6 148.9(6) . 4_666 ?
O10 Rb4A O7 151.2(6) . 4_666 ?
O10 Rb4A O14 108.5(5) . 4_666 ?
O10 Rb4A O16 90.8(5) . 4_666 ?
O13 Rb4A Rb3A 65.8(6) . 3_667 ?
O13 Rb4A Rb5 121.3(6) . 4_566 ?
O13 Rb4A P1 136.1(5) . 4_666 ?
O13 Rb4A P1 20.8(4) . . ?
O13 Rb4A O1 78.4(6) . 4_566 ?
O13 Rb4A O6 71.0(5) . 4_666 ?
O13 Rb4A O7 120.2(5) . 4_666 ?
O13 Rb4A O9 126.7(7) . 4_666 ?
O13 Rb4A O10 77.9(5) . . ?
O13 Rb4A O14 127.3(6) . 4_666 ?
O13 Rb4A O16 71.8(5) . 4_666 ?
O14 Rb4A Rb3A 131.9(5) 4_666 3_667 ?
O14 Rb4A Rb5 82.7(4) 4_666 4_566 ?
O14 Rb4A P1 138.6(4) 4_666 . ?
O14 Rb4A P1 23.2(2) 4_666 4_666 ?
O14 Rb4A O7 43.0(3) 4_666 4_666 ?
O16 Rb4A Rb3A 118.6(5) 4_666 3_667 ?
O16 Rb4A Rb5 105.0(5) 4_666 4_566 ?
O16 Rb4A P1 73.0(4) 4_666 4_666 ?
O16 Rb4A P1 83.3(4) 4_666 . ?
O16 Rb4A O1 150.1(6) 4_666 4_566 ?
O16 Rb4A O6 79.9(4) 4_666 4_666 ?
O16 Rb4A O7 75.9(5) 4_666 4_666 ?
O16 Rb4A O14 56.2(4) 4_666 4_666 ?
Rb5 Rb4B Rb1 66.4(13) 4_566 2_546 ?
Rb5 Rb4B P1 99(2) 4_566 4_666 ?
Rb5 Rb4B O5 43.1(12) 4_566 3_657 ?
P1 Rb4B Rb1 99.0(11) 4_666 2_546 ?
O1 Rb4B Rb1 125.5(8) 4_566 2_546 ?
O1 Rb4B Rb5 92.3(16) 4_566 4_566 ?
O1 Rb4B P1 134.8(9) 4_566 4_666 ?
O1 Rb4B O5 135(3) 4_566 3_657 ?
O1 Rb4B O6 87(2) 4_566 4_666 ?
O1 Rb4B O7 119.7(15) 4_566 4_666 ?
O5 Rb4B Rb1 43.2(7) 3_657 2_546 ?
O5 Rb4B P1 71.8(13) 3_657 4_666 ?
O6 Rb4B Rb1 121(2) 4_666 2_546 ?
O6 Rb4B Rb5 171.8(17) 4_666 4_566 ?
O6 Rb4B P1 75.8(9) 4_666 4_666 ?
O6 Rb4B O5 138.3(10) 4_666 3_657 ?
O6 Rb4B O7 52.1(10) 4_666 4_666 ?
O7 Rb4B Rb1 113.8(8) 4_666 2_546 ?
O7 Rb4B Rb5 122(3) 4_666 4_566 ?
O7 Rb4B P1 24.2(3) 4_666 4_666 ?
O7 Rb4B O5 95.1(14) 4_666 3_657 ?
O9 Rb4B Rb1 164(3) 4_666 2_546 ?
O9 Rb4B Rb5 106(3) 4_666 4_566 ?
O9 Rb4B P1 67.3(7) 4_666 4_666 ?
O9 Rb4B O1 67.6(8) 4_666 4_566 ?
O9 Rb4B O5 121(3) 4_666 3_657 ?
O9 Rb4B O6 66.0(15) 4_666 4_666 ?
O9 Rb4B O7 56.8(6) 4_666 4_666 ?
O9 Rb4B O13 117(3) 4_666 . ?
O9 Rb4B O14 90.7(10) 4_666 4_666 ?
O9 Rb4B O16 129(2) 4_666 4_666 ?
O10 Rb4B Rb1 47.1(6) . 2_546 ?
O10 Rb4B Rb5 47.8(15) . 4_566 ?
O10 Rb4B P1 137(3) . 4_666 ?
O10 Rb4B O1 80.8(8) . 4_566 ?
O10 Rb4B O5 65.4(17) . 3_657 ?
O10 Rb4B O6 140(3) . 4_666 ?
O10 Rb4B O7 159(2) . 4_666 ?
O10 Rb4B O9 139(2) . 4_666 ?
O10 Rb4B O13 75.8(12) . . ?
O10 Rb4B O14 116(2) . 4_666 ?
O10 Rb4B O16 91.9(9) . 4_666 ?
O13 Rb4B Rb1 78.3(9) . 2_546 ?
O13 Rb4B Rb5 123.5(10) . 4_566 ?
O13 Rb4B P1 129(2) . 4_666 ?
O13 Rb4B O1 73.6(17) . 4_566 ?
O13 Rb4B O5 121.4(9) . 3_657 ?
O13 Rb4B O6 64(2) . 4_666 ?
O13 Rb4B O7 112(3) . 4_666 ?
O13 Rb4B O14 123(2) . 4_666 ?
O13 Rb4B O16 67.2(18) . 4_666 ?
O14 Rb4B Rb1 75.2(9) 4_666 2_546 ?
O14 Rb4B Rb5 90(2) 4_666 4_566 ?
O14 Rb4B P1 23.7(3) 4_666 4_666 ?
O14 Rb4B O1 157.9(13) 4_666 4_566 ?
O14 Rb4B O5 52.8(12) 4_666 3_657 ?
O14 Rb4B O6 88.2(13) 4_666 4_666 ?
O14 Rb4B O7 43.3(5) 4_666 4_666 ?
O16 Rb4B Rb1 48.6(5) 4_666 2_546 ?
O16 Rb4B Rb5 111.2(19) 4_666 4_566 ?
O16 Rb4B P1 73.6(6) 4_666 4_666 ?
O16 Rb4B O1 141(3) 4_666 4_566 ?
O16 Rb4B O5 72.0(11) 4_666 3_657 ?
O16 Rb4B O6 74(2) 4_666 4_666 ?
O16 Rb4B O7 74.4(10) 4_666 4_666 ?
O16 Rb4B O14 57.0(6) 4_666 4_666 ?
Rb2A Rb5 Rb3B 112.1(6) 3_666 . ?
Rb2A Rb5 Rb4B 122.5(5) 3_666 4_665 ?
Rb2A Rb5 O11 90.1(3) 3_666 2_556 ?
Rb2A Rb5 O11 74.4(3) 3_666 4_665 ?
Rb3A Rb5 Rb2A 107.6(2) . 3_666 ?
Rb3A Rb5 Rb3B 4.5(4) . . ?
Rb3A Rb5 Rb4B 123.0(7) . 4_665 ?
Rb3A Rb5 O1 58.1(2) . 2_656 ?
Rb3A Rb5 O2 56.1(3) . 4_666 ?
Rb3A Rb5 O11 103.4(4) . 2_556 ?
Rb3A Rb5 O11 118.6(4) . 4_665 ?
Rb3B Rb5 Rb4B 118.8(8) . 4_665 ?
Rb3B Rb5 O11 103.4(4) . 2_556 ?
Rb3B Rb5 O11 119.6(4) . 4_665 ?
O1 Rb5 Rb2A 57.6(2) 2_656 3_666 ?
O1 Rb5 Rb3B 61.8(6) 2_656 . ?
O1 Rb5 Rb4B 130.5(8) 2_656 4_665 ?
O1 Rb5 O11 126.7(5) 2_656 2_556 ?
O1 Rb5 O11 122.3(4) 2_656 4_665 ?
O2 Rb5 Rb2A 128.3(3) 4_666 3_666 ?
O2 Rb5 Rb3B 53.2(4) 4_666 . ?
O2 Rb5 Rb4B 71.3(8) 4_666 4_665 ?
O2 Rb5 O1 75.8(3) 4_666 2_656 ?
O2 Rb5 O11 139.0(4) 4_666 2_556 ?
O2 Rb5 O11 157.0(4) 4_666 4_665 ?
O5 Rb5 Rb2A 59.6(3) 2_656 3_666 ?
O5 Rb5 Rb3A 126.6(3) 2_656 . ?
O5 Rb5 Rb3B 128.0(5) 2_656 . ?
O5 Rb5 Rb4B 68.5(6) 2_656 4_665 ?
O5 Rb5 O1 75.6(3) 2_656 2_656 ?
O5 Rb5 O2 90.0(4) 2_656 4_666 ?
O5 Rb5 O9 116.6(4) 2_656 2_556 ?
O5 Rb5 O10 82.5(4) 2_656 4_665 ?
O5 Rb5 O11 126.3(4) 2_656 2_556 ?
O5 Rb5 O11 107.5(4) 2_656 4_665 ?
O5 Rb5 O15 158.9(4) 2_656 . ?
O9 Rb5 Rb2A 57.0(3) 2_556 3_666 ?
O9 Rb5 Rb3A 74.8(3) 2_556 . ?
O9 Rb5 Rb3B 78.2(4) 2_556 . ?
O9 Rb5 Rb4B 155.5(9) 2_556 4_665 ?
O9 Rb5 O1 72.0(3) 2_556 2_656 ?
O9 Rb5 O2 130.3(3) 2_556 4_666 ?
O9 Rb5 O11 54.8(4) 2_556 4_665 ?
O9 Rb5 O11 54.7(4) 2_556 2_556 ?
O10 Rb5 Rb2A 98.1(3) 4_665 3_666 ?
O10 Rb5 Rb3A 148.2(3) 4_665 . ?
O10 Rb5 Rb3B 144.8(6) 4_665 . ?
O10 Rb5 Rb4B 50.3(8) 4_665 4_665 ?
O10 Rb5 O1 153.3(4) 4_665 2_656 ?
O10 Rb5 O2 119.8(4) 4_665 4_666 ?
O10 Rb5 O9 105.4(4) 4_665 2_556 ?
O10 Rb5 O11 57.2(5) 4_665 2_556 ?
O10 Rb5 O11 50.7(5) 4_665 4_665 ?
O11 Rb5 Rb4B 102.1(9) 2_556 4_665 ?
O11 Rb5 Rb4B 100.7(9) 4_665 4_665 ?
O11 Rb5 O11 19.4(6) 4_665 2_556 ?
O15 Rb5 Rb2A 140.5(4) . 3_666 ?
O15 Rb5 Rb3A 61.2(3) . . ?
O15 Rb5 Rb3B 58.1(5) . . ?
O15 Rb5 Rb4B 90.8(6) . 4_665 ?
O15 Rb5 O1 118.4(4) . 2_656 ?
O15 Rb5 O2 79.3(4) . 4_666 ?
O15 Rb5 O9 83.8(4) . 2_556 ?
O15 Rb5 O10 87.1(4) . 4_665 ?
O15 Rb5 O11 79.2(5) . 4_665 ?
O15 Rb5 O11 60.0(4) . 2_556 ?
U2 P1 U4A 128.41(15) . . ?
U2 P1 Rb2A 110.72(11) . 4_666 ?
U2 P1 Rb3B 149.5(5) . . ?
U2 P1 Rb4A 72.5(2) . 4_565 ?
U2 P1 Rb4A 79.1(2) . . ?
U2 P1 Rb4B 75.0(13) . . ?
U2 P1 Rb4B 73.4(5) . 4_565 ?
U4A P1 Rb2A 65.41(10) . 4_666 ?
U4A P1 Rb3B 77.0(5) . . ?
U4A P1 Rb4A 140.9(2) . . ?
U4A P1 Rb4A 67.5(2) . 4_565 ?
U4A P1 Rb4B 69.4(9) . 4_565 ?
U4A P1 Rb4B 143.6(10) . . ?
Rb3B P1 Rb2A 60.5(2) . 4_666 ?
Rb3B P1 Rb4A 138.0(5) . 4_565 ?
Rb3B P1 Rb4B 74.7(14) . . ?
Rb4A P1 Rb2A 79.7(2) . 4_666 ?
Rb4A P1 Rb2A 118.66(19) 4_565 4_666 ?
Rb4A P1 Rb3B 70.6(5) . . ?
Rb4A P1 Rb4A 150.2(3) . 4_565 ?
Rb4A P1 Rb4B 4.2(13) . . ?
Rb4A P1 Rb4B 146.4(13) 4_565 . ?
Rb4A P1 Rb4B 149.2(8) . 4_565 ?
Rb4B P1 Rb2A 123.1(16) 4_565 4_666 ?
Rb4B P1 Rb2A 80.8(6) . 4_666 ?
Rb4B P1 Rb3B 136.8(7) 4_565 . ?
Rb4B P1 Rb4A 4.9(16) 4_565 4_565 ?
Rb4B P1 Rb4B 145.7(18) 4_565 . ?
O7 P1 U2 54.8(5) . . ?
O7 P1 U4A 79.3(5) . . ?
O7 P1 Rb2A 69.1(6) . 4_666 ?
O7 P1 Rb3B 129.4(6) . . ?
O7 P1 Rb4A 105.0(6) . . ?
O7 P1 Rb4A 65.5(6) . 4_565 ?
O7 P1 Rb4B 70.0(17) . 4_565 ?
O7 P1 Rb4B 101.7(11) . . ?
O12 P1 U2 48.0(4) . . ?
O12 P1 U4A 141.2(5) . . ?
O12 P1 Rb2A 151.2(5) . 4_666 ?
O12 P1 Rb3B 125.3(6) . . ?
O12 P1 Rb4A 77.2(5) . . ?
O12 P1 Rb4A 77.2(5) . 4_565 ?
O12 P1 Rb4B 74.1(13) . 4_565 ?
O12 P1 Rb4B 75.0(10) . . ?
O12 P1 O7 100.7(7) . . ?
O12 P1 O14 105.4(6) . . ?
O13 P1 U2 118.5(6) . . ?
O13 P1 U4A 101.2(7) . . ?
O13 P1 Rb2A 55.4(8) . 4_666 ?
O13 P1 Rb3B 31.2(8) . . ?
O13 P1 Rb4A 168.3(7) . 4_565 ?
O13 P1 Rb4A 41.5(7) . . ?
O13 P1 Rb4B 45.3(14) . . ?
O13 P1 Rb4B 168.0(8) . 4_565 ?
O13 P1 O7 116.5(10) . . ?
O13 P1 O12 112.8(9) . . ?
O13 P1 O14 112.2(8) . . ?
O14 P1 U2 128.7(5) . . ?
O14 P1 U4A 41.5(4) . . ?
O14 P1 Rb2A 103.4(4) . 4_666 ?
O14 P1 Rb3B 81.0(6) . . ?
O14 P1 Rb4A 145.5(5) . . ?
O14 P1 Rb4A 57.7(5) . 4_565 ?
O14 P1 Rb4B 149.3(13) . . ?
O14 P1 Rb4B 55.9(8) . 4_565 ?
O14 P1 O7 108.2(7) . . ?
U1 F4 U4B 103.5(4) . . ?
U1 F4 Rb2A 97.3(3) . 4_666 ?
U3 F4 U1 108.5(4) . . ?
U3 F4 U4B 146.6(5) . . ?
U3 F4 Rb2A 93.2(3) . 4_666 ?
U4A F4 U1 110.7(4) . . ?
U4A F4 U3 139.8(5) . . ?
U4A F4 U4B 7.23(15) . . ?
U4A F4 Rb2A 90.3(3) . 4_666 ?
U4B F4 Rb2A 92.0(3) . 4_666 ?
U1 O1 Rb2A 123.2(5) . 4_666 ?
U1 O1 Rb3A 117.4(5) . 2_646 ?
U1 O1 Rb3B 111.7(5) . 2_646 ?
U1 O1 Rb4A 129.2(5) . 4_665 ?
U1 O1 Rb4B 129.1(7) . 4_665 ?
U1 O1 Rb5 128.5(5) . 2_646 ?
Rb2A O1 Rb3B 120.9(5) 4_666 2_646 ?
Rb2A O1 Rb4A 83.8(3) 4_666 4_665 ?
Rb2A O1 Rb4B 79.1(16) 4_666 4_665 ?
Rb3A O1 Rb2A 114.1(5) 2_646 4_666 ?
Rb3A O1 Rb3B 6.9(2) 2_646 2_646 ?
Rb3A O1 Rb4A 77.1(4) 2_646 4_665 ?
Rb3A O1 Rb4B 82.3(17) 2_646 4_665 ?
Rb3A O1 Rb5 58.5(4) 2_646 2_646 ?
Rb4A O1 Rb3B 77.4(4) 4_665 2_646 ?
Rb4A O1 Rb4B 5.9(18) 4_665 4_665 ?
Rb4B O1 Rb3B 82.9(18) 4_665 2_646 ?
Rb5 O1 Rb2A 64.9(2) 2_646 4_666 ?
Rb5 O1 Rb3B 64.8(4) 2_646 2_646 ?
Rb5 O1 Rb4A 101.2(4) 2_646 4_665 ?
Rb5 O1 Rb4B 102.1(6) 2_646 4_665 ?
U1 O2 Rb2A 130.8(5) . . ?
U1 O2 Rb3A 120.7(5) . 4_565 ?
U1 O2 Rb3B 116.6(5) . 4_565 ?
U1 O2 Rb5 135.7(5) . 4_565 ?
Rb3A O2 Rb2A 90.0(3) 4_565 . ?
Rb3A O2 Rb3B 11.6(4) 4_565 4_565 ?
Rb3A O2 Rb5 60.9(5) 4_565 4_565 ?
Rb3B O2 Rb2A 85.5(7) 4_565 . ?
Rb3B O2 Rb5 71.8(7) 4_565 4_565 ?
Rb5 O2 Rb2A 91.7(3) 4_565 . ?
U1 O3 U1 104.0(4) . 3_656 ?
U1 O3 U3 108.1(4) . . ?
U1 O3 Rb3A 93.5(5) 3_656 4_565 ?
U1 O3 Rb3A 92.5(4) . 4_565 ?
U1 O3 Rb3B 94.0(4) . 4_565 ?
U1 O3 Rb3B 103.3(9) 3_656 4_565 ?
U3 O3 U1 145.4(5) . 3_656 ?
U3 O3 Rb3A 97.8(5) . 4_565 ?
U3 O3 Rb3B 87.3(8) . 4_565 ?
Rb3B O3 Rb3A 10.6(4) 4_565 4_565 ?
U3 O5 Rb1 119.5(5) . 2_546 ?
U3 O5 Rb2A 115.3(5) . 4_666 ?
U3 O5 Rb4B 112.8(7) . 3_657 ?
U3 O5 Rb5 141.0(6) . 2_646 ?
Rb1 O5 Rb2A 88.8(3) 2_546 4_666 ?
Rb1 O5 Rb4B 73.8(10) 2_546 3_657 ?
Rb2A O5 Rb4B 131.4(7) 4_666 3_657 ?
Rb5 O5 Rb1 98.6(4) 2_646 2_546 ?
Rb5 O5 Rb2A 70.2(3) 2_646 4_666 ?
Rb5 O5 Rb4B 68.3(11) 2_646 3_657 ?
U3 O6 Rb3A 136.9(6) . 2_546 ?
U3 O6 Rb3A 114.1(5) . 4_565 ?
U3 O6 Rb3B 136.7(8) . 2_546 ?
U3 O6 Rb3B 120.1(9) . 4_565 ?
U3 O6 Rb4A 123.7(6) . 4_565 ?
U3 O6 Rb4B 120.8(11) . 4_565 ?
Rb3A O6 Rb3A 86.0(6) 2_546 4_565 ?
Rb3A O6 Rb4A 81.1(5) 2_546 4_565 ?
Rb3A O6 Rb4A 106.6(4) 4_565 4_565 ?
Rb3A O6 Rb4B 109.4(11) 4_565 4_565 ?
Rb3A O6 Rb4B 82.5(7) 2_546 4_565 ?
Rb3B O6 Rb3A 75.1(8) 2_546 4_565 ?
Rb3B O6 Rb3A 82.9(8) 4_565 2_546 ?
Rb3B O6 Rb3A 6.4(7) 4_565 4_565 ?
Rb3B O6 Rb3A 12.2(5) 2_546 2_546 ?
Rb3B O6 Rb3B 72.5(9) 4_565 2_546 ?
Rb3B O6 Rb4A 100.5(9) 4_565 4_565 ?
Rb3B O6 Rb4A 89.5(10) 2_546 4_565 ?
Rb3B O6 Rb4B 91.4(12) 2_546 4_565 ?
Rb3B O6 Rb4B 103.4(14) 4_565 4_565 ?
Rb4A O6 Rb4B 3.1(11) 4_565 4_565 ?
U2 O7 Rb4A 85.2(5) . 4_565 ?
U2 O7 Rb4B 83.9(8) . 4_565 ?
U3 O7 U2 102.9(5) . . ?
U3 O7 Rb4A 90.1(5) . 4_565 ?
U3 O7 Rb4B 95.5(19) . 4_565 ?
Rb4A O7 Rb4B 5.4(17) 4_565 4_565 ?
P1 O7 U2 95.8(6) . . ?
P1 O7 U3 161.3(8) . . ?
P1 O7 Rb4A 90.9(6) . 4_565 ?
P1 O7 Rb4B 85.8(17) . 4_565 ?
U2 O8 U3 119.5(5) . . ?
U2 O8 U4A 122.3(6) . 2_546 ?
U2 O8 Rb1 95.3(4) . 2_546 ?
U3 O8 Rb1 90.1(5) . 2_546 ?
U4A O8 U3 115.7(5) 2_546 . ?
U4A O8 Rb1 100.0(4) 2_546 2_546 ?
U4B O8 U2 113.6(6) 2_546 . ?
U4B O8 U3 124.7(5) 2_546 . ?
U4B O8 U4A 9.03(13) 2_546 2_546 ?
U4B O8 Rb1 99.6(4) 2_546 2_546 ?
U2 O9 Rb2A 123.8(5) . 4_566 ?
U2 O9 Rb3A 129.0(5) . 2_546 ?
U2 O9 Rb4A 125.2(6) . 4_565 ?
U2 O9 Rb4B 123.8(9) . 4_565 ?
U2 O9 Rb5 118.6(5) . 2_546 ?
Rb2A O9 Rb3A 100.3(4) 4_566 2_546 ?
Rb4A O9 Rb2A 91.0(4) 4_565 4_566 ?
Rb4A O9 Rb3A 72.1(4) 4_565 2_546 ?
Rb4A O9 Rb4B 7(2) 4_565 4_565 ?
Rb4B O9 Rb2A 87.0(15) 4_565 4_566 ?
Rb4B O9 Rb3A 78(2) 4_565 2_546 ?
Rb5 O9 Rb2A 68.0(3) 2_546 4_566 ?
Rb5 O9 Rb3A 52.8(3) 2_546 2_546 ?
Rb5 O9 Rb4A 113.1(5) 2_546 4_565 ?
Rb5 O9 Rb4B 116.3(12) 2_546 4_565 ?
U2 O10 Rb1 117.9(5) . 2_546 ?
U2 O10 Rb4A 133.9(6) . . ?
U2 O10 Rb4B 139.0(18) . . ?
U2 O10 Rb5 123.6(6) . 4_566 ?
Rb1 O10 Rb4A 87.2(4) 2_546 . ?
Rb4B O10 Rb1 86.8(7) . 2_546 ?
Rb4B O10 Rb4A 6(2) . . ?
Rb5 O10 Rb1 95.5(4) 4_566 2_546 ?
Rb5 O10 Rb4A 88.0(4) 4_566 . ?
Rb5 O10 Rb4B 82(2) 4_566 . ?
U2 O11 U2 149.7(9) . 3_557 ?
U2 O11 U4A 103.7(7) 3_557 2_546 ?
U2 O11 U4A 104.8(8) . 2_546 ?
U2 O11 U4B 104.4(8) 3_557 2_546 ?
U2 O11 U4B 104.2(8) . 2_546 ?
U2 O11 Rb5 88.4(7) . 4_566 ?
U2 O11 Rb5 85.0(6) 3_557 2_546 ?
U2 O11 Rb5 89.4(6) . 2_546 ?
U2 O11 Rb5 87.2(6) 3_557 4_566 ?
U4A O11 Rb5 81.1(5) 2_546 2_546 ?
U4A O11 Rb5 118.1(6) 2_546 4_566 ?
U4B O11 U4A 1.09(19) 2_546 2_546 ?
U4B O11 Rb5 82.0(5) 2_546 2_546 ?
U4B O11 Rb5 117.2(7) 2_546 4_566 ?
Rb5 O11 Rb5 160.6(6) 4_566 2_546 ?
O11 O11 U2 66(2) 3_557 3_557 ?
O11 O11 U2 84(2) 3_557 . ?
O11 O11 U4A 158(3) 3_557 2_546 ?
O11 O11 U4B 159(3) 3_557 2_546 ?
O11 O11 Rb5 79(2) 3_557 2_546 ?
O11 O11 Rb5 82(2) 3_557 4_566 ?
U1 O12 U2 107.5(4) 4_566 . ?
P1 O12 U1 148.1(7) . 4_566 ?
P1 O12 U2 104.0(5) . . ?
Rb2A O13 Rb3B 136.7(8) 4_666 3_667 ?
Rb3A O13 Rb2A 76.4(4) . 4_666 ?
Rb3A O13 Rb3B 63.3(9) . 3_667 ?
Rb3B O13 Rb2A 80.4(6) . 4_666 ?
Rb3B O13 Rb3A 7.8(3) . . ?
Rb3B O13 Rb3B 57.8(10) . 3_667 ?
Rb3B O13 Rb4A 106.4(8) . . ?
Rb3B O13 Rb4B 110.4(15) . . ?
Rb4A O13 Rb2A 106.3(6) . 4_666 ?
Rb4A O13 Rb3A 113.9(7) . . ?
Rb4A O13 Rb3B 78.4(8) . 3_667 ?
Rb4A O13 Rb4B 4.1(13) . . ?
Rb4B O13 Rb2A 105.4(7) . 4_666 ?
Rb4B O13 Rb3A 117.8(14) . . ?
Rb4B O13 Rb3B 81.8(13) . 3_667 ?
P1 O13 Rb2A 103.4(9) . 4_666 ?
P1 O13 Rb3A 125.8(9) . . ?
P1 O13 Rb3B 131.9(10) . . ?
P1 O13 Rb3B 112.2(9) . 3_667 ?
P1 O13 Rb4A 117.7(9) . . ?
P1 O13 Rb4B 114.4(14) . . ?
U3 O14 U4B 103.5(4) 2_556 . ?
U3 O14 Rb4A 110.7(4) 2_556 4_565 ?
U3 O14 Rb4B 106.0(17) 2_556 4_565 ?
U4A O14 U3 111.2(4) . 2_556 ?
U4A O14 U4B 7.69(13) . . ?
U4A O14 Rb4A 88.3(4) . 4_565 ?
U4A O14 Rb4B 92.8(17) . 4_565 ?
U4B O14 Rb4A 90.8(4) . 4_565 ?
U4B O14 Rb4B 94.8(16) . 4_565 ?
Rb4B O14 Rb4A 5.5(18) 4_565 4_565 ?
P1 O14 U3 127.8(6) . 2_556 ?
P1 O14 U4A 111.6(6) . . ?
P1 O14 U4B 118.4(6) . . ?
P1 O14 Rb4A 99.1(6) . 4_565 ?
P1 O14 Rb4B 100.4(8) . 4_565 ?
U4A O15 U4B 12.98(14) . . ?
U4A O15 Rb2A 115.1(6) . 4_666 ?
U4A O15 Rb3A 135.4(6) . . ?
U4A O15 Rb3B 130.6(7) . . ?
U4A O15 Rb5 137.7(7) . . ?
U4B O15 Rb2A 125.6(7) . 4_666 ?
U4B O15 Rb3A 135.1(6) . . ?
U4B O15 Rb3B 133.5(6) . . ?
U4B O15 Rb5 124.8(7) . . ?
Rb2A O15 Rb3B 84.4(6) 4_666 . ?
Rb3A O15 Rb2A 90.0(4) . 4_666 ?
Rb3A O15 Rb3B 10.8(5) . . ?
Rb5 O15 Rb2A 99.7(4) . 4_666 ?
Rb5 O15 Rb3A 63.3(5) . . ?
Rb5 O15 Rb3B 73.4(9) . . ?
U4A O16 Rb1 123.9(5) . . ?
U4A O16 Rb2A 125.9(6) . . ?
U4A O16 Rb4A 110.0(7) . 4_565 ?
U4A O16 Rb4B 108.5(10) . 4_565 ?
U4B O16 U4A 12.85(13) . . ?
U4B O16 Rb1 116.9(5) . . ?
U4B O16 Rb2A 117.8(6) . . ?
U4B O16 Rb4A 121.8(7) . 4_565 ?
U4B O16 Rb4B 119.6(11) . 4_565 ?
Rb1 O16 Rb4A 84.7(4) . 4_565 ?
Rb1 O16 Rb4B 80.4(14) . 4_565 ?
Rb2A O16 Rb1 87.4(4) . . ?
Rb2A O16 Rb4A 116.4(5) . 4_565 ?
Rb2A O16 Rb4B 120.5(14) . 4_565 ?
Rb4A O16 Rb4B 6.3(19) 4_565 4_565 ?
U1 O17 Rb2A 94.9(4) . . ?
U2 O17 U1 115.7(5) 4_665 . ?
U2 O17 U4A 134.6(6) 4_665 . ?
U2 O17 Rb2A 93.5(4) 4_665 . ?
U4A O17 U1 108.6(4) . . ?
U4A O17 Rb2A 92.1(4) . . ?
U4B O17 U1 118.3(5) . . ?
U4B O17 U2 125.3(6) . 4_665 ?
U4B O17 U4A 9.73(13) . . ?
U4B O17 Rb2A 90.0(4) . . ?

loop_
_geom_bond_atom_site_label_1
_geom_bond_atom_site_label_2
_geom_bond_distance
_geom_bond_site_symmetry_2
_geom_bond_publ_flag
U1 U1 3.6402(10) 3_656 ?
U1 U3 3.7135(7) . ?
U1 U4A 3.728(4) . ?
U1 U4B 3.784(4) . ?
U1 F4 2.354(10) . ?
U1 O1 1.811(11) . ?
U1 O2 1.817(11) . ?
U1 O3 2.328(10) 3_656 ?
U1 O3 2.293(10) . ?
U1 O12 2.342(10) 4_665 ?
U1 O17 2.343(12) . ?
U2 U4B 3.792(3) 4_566 ?
U2 U4B 3.649(3) 2_546 ?
U2 P1 3.181(4) . ?
U2 O7 2.612(14) . ?
U2 O8 2.228(11) . ?
U2 O9 1.824(12) . ?
U2 O10 1.833(11) . ?
U2 O11 2.31(2) 3_557 ?
U2 O11 2.13(2) . ?
U2 O12 2.435(11) . ?
U2 O17 2.207(11) 4_566 ?
U3 Rb1 3.9842(6) 2_546 ?
U3 Rb3B 3.821(16) 4_565 ?
U3 F4 2.221(9) . ?
U3 O3 2.294(10) . ?
U3 O5 1.800(11) . ?
U3 O6 1.799(11) . ?
U3 O7 2.481(13) . ?
U3 O8 2.381(13) . ?
U3 O14 2.547(11) 2_546 ?
U4A Rb2A 3.977(4) 4_666 ?
U4A P1 3.222(5) . ?
U4A F4 2.177(10) . ?
U4A O8 2.343(13) 2_556 ?
U4A O11 2.890(19) 2_556 ?
U4A O14 2.297(11) . ?
U4A O15 1.796(13) . ?
U4A O16 1.837(13) . ?
U4A O17 2.246(12) . ?
U4B Rb5 3.997(6) . ?
U4B F4 2.464(10) . ?
U4B O8 2.133(14) 2_556 ?
U4B O11 2.484(19) 2_556 ?
U4B O14 2.547(11) . ?
U4B O15 1.820(13) . ?
U4B O16 1.818(13) . ?
U4B O17 2.061(12) . ?
Rb1 Rb4B 3.90(4) 4_565 ?
Rb1 Rb4B 3.90(4) 2_556 ?
Rb1 O5 2.776(11) 2_556 ?
Rb1 O5 2.776(11) 4_565 ?
Rb1 O8 3.189(14) 2_556 ?
Rb1 O8 3.189(14) 4_565 ?
Rb1 O10 2.861(11) 2_556 ?
Rb1 O10 2.861(11) 4_565 ?
Rb1 O16 2.967(12) . ?
Rb1 O16 2.967(12) 3_566 ?
Rb2A Rb3B 3.96(2) 4_565 ?
Rb2A Rb5 3.257(6) 3_666 ?
Rb2A F4 3.316(11) 4_565 ?
Rb2A O1 3.036(10) 4_565 ?
Rb2A O2 2.955(11) . ?
Rb2A O5 2.987(12) 4_565 ?
Rb2A O9 2.946(11) 4_665 ?
Rb2A O13 3.41(2) 4_565 ?
Rb2A O15 2.868(15) 4_565 ?
Rb2A O16 2.869(13) . ?
Rb2A O17 3.487(13) . ?
Rb3A Rb3B 3.55(4) 3_667 ?
Rb3A Rb3B 0.59(2) . ?
Rb3A Rb4A 3.808(17) 3_667 ?
Rb3A Rb5 2.89(2) . ?
Rb3A O1 2.878(17) 2_656 ?
Rb3A O2 2.745(12) 4_666 ?
Rb3A O3 3.168(12) 4_666 ?
Rb3A O6 3.08(2) 4_666 ?
Rb3A O6 2.764(12) 2_556 ?
Rb3A O9 3.50(2) 2_556 ?
Rb3A O13 3.10(2) . ?
Rb3A O15 2.836(15) . ?
Rb3B Rb3B 3.14(5) 3_667 ?
Rb3B Rb5 3.42(4) . ?
Rb3B O1 3.33(5) 2_656 ?
Rb3B O2 2.882(19) 4_666 ?
Rb3B O3 3.17(2) 4_666 ?
Rb3B O6 2.59(3) 4_666 ?
Rb3B O6 2.719(17) 2_556 ?
Rb3B O13 3.61(3) 3_667 ?
Rb3B O13 2.67(4) . ?
Rb3B O15 3.030(18) . ?
Rb4A Rb5 3.934(14) 4_566 ?
Rb4A P1 3.731(15) . ?
Rb4A P1 3.921(16) 4_666 ?
Rb4A O1 3.220(18) 4_566 ?
Rb4A O6 3.084(17) 4_666 ?
Rb4A O7 3.57(2) 4_666 ?
Rb4A O9 2.917(17) 4_666 ?
Rb4A O10 2.952(19) . ?
Rb4A O13 2.79(2) . ?
Rb4A O14 3.36(2) 4_666 ?
Rb4A O16 2.990(19) 4_666 ?
Rb4B Rb5 3.62(11) 4_566 ?
Rb4B P1 3.83(4) 4_666 ?
Rb4B O1 3.30(4) 4_566 ?
Rb4B O5 3.62(9) 3_657 ?
Rb4B O6 3.38(10) 4_666 ?
Rb4B O7 3.61(4) 4_666 ?
Rb4B O9 2.93(3) 4_666 ?
Rb4B O10 2.81(5) . ?
Rb4B O13 3.06(10) . ?
Rb4B O14 3.22(5) 4_666 ?
Rb4B O16 3.07(5) 4_666 ?
Rb5 O1 3.033(12) 2_656 ?
Rb5 O2 2.947(12) 4_666 ?
Rb5 O5 2.660(12) 2_656 ?
Rb5 O9 2.875(13) 2_556 ?
Rb5 O10 2.705(12) 4_665 ?
Rb5 O11 3.47(2) 4_665 ?
Rb5 O11 3.50(2) 2_556 ?
Rb5 O15 2.669(14) . ?
P1 O7 1.572(14) . ?
P1 O12 1.543(11) . ?
P1 O13 1.497(17) . ?
P1 O14 1.567(10) . ?
O11 O11 1.17(4) 3_557 ?
